data_2008049
loop_
_publ_author_name
'R. Krishna'
'D. Velmurugan'
'G. Babu'
'P.T. Perumal'

_publ_section_title
;
 N---H&#x00B7;&#x00B7;&#x00B7;\p(indole) intermolecular interactions in
 3,3'-benzylidenediindole
;
_journal_issue 1
_journal_name_full 'Acta Crystallographica Section C'
_journal_page_first 75
_journal_page_last 78
_journal_paper_doi 10.1107/S0108270198010695
_journal_volume 55
_journal_year 1999
_chemical_formula_sum 'C23 H18 N2'
_chemical_formula_weight 322.39
_chemical_name_systematic
; N-H...\p (Indole) Intermolecular Interaction
in 3,3'-Di Indolyl-Phenyl Methane
;
_space_group_IT_number 14
_symmetry_cell_setting monoclinic
_symmetry_space_group_name_Hall '-P 2ybc'
_symmetry_space_group_name_H-M 'P 1 21/c 1'
_cell_angle_alpha 90.0000(10)
_cell_angle_beta 94.009(10)
_cell_angle_gamma 90.00(2)
_cell_formula_units_Z 4
_cell_length_a 10.1867(10)
_cell_length_b 9.759(2)
_cell_length_c 17.7778(10)
_cell_measurement_reflns_used 15
_cell_measurement_temperature 293(2)
_cell_measurement_theta_max 18
_cell_measurement_theta_min 2
_cell_volume 1763.0(4)
_computing_cell_refinement 'CAD-4 Software'
_computing_data_collection 'CAD-4 Software (Enraf Nonius, 1989)'
_computing_data_reduction 'SDP (Frenz, 1978)'
_computing_molecular_graphics 'ZORTEP (Zsolnai, 1997)'
_computing_publication_material 'SHELXL & PARST (Nardelli, 1983, 1995)'
_computing_structure_refinement 'SHELXL-93 (Sheldrick, 1993)'
_computing_structure_solution 'SHELXS-86 (Sheldrick, 1990)'
_diffrn_ambient_temperature 293(2)
_diffrn_measurement_device 'Enraf Nonius CAD4'
_diffrn_measurement_method '\w/2\q '
_diffrn_radiation_monochromator graphite
_diffrn_radiation_source 'fine-focus sealed tube'
_diffrn_radiation_type CuK\a
_diffrn_radiation_wavelength 1.54178
_diffrn_reflns_av_R_equivalents 0.0438
_diffrn_reflns_av_sigmaI/netI 0.0215
_diffrn_reflns_limit_h_max 12
_diffrn_reflns_limit_h_min 0
_diffrn_reflns_limit_k_max 11
_diffrn_reflns_limit_k_min 0
_diffrn_reflns_limit_l_max 21
_diffrn_reflns_limit_l_min -21
_diffrn_reflns_number 3531
_diffrn_reflns_theta_max 69.96
_diffrn_reflns_theta_min 4.35
_diffrn_standards_decay_% <1
_diffrn_standards_interval_count 200
_diffrn_standards_interval_time 60
_diffrn_standards_number 3
_exptl_absorpt_coefficient_mu 0.550
_exptl_absorpt_correction_type none
_exptl_crystal_colour 'Pale brown'
_exptl_crystal_density_diffrn 1.215
_exptl_crystal_density_method 'Not Measured'
_exptl_crystal_description Rectangular
_exptl_crystal_F_000 680
_exptl_crystal_size_max .30
_exptl_crystal_size_mid .20
_exptl_crystal_size_min .15
_refine_diff_density_max 0.233
_refine_diff_density_min -0.199
_refine_ls_extinction_coef 0.0028(8)
_refine_ls_extinction_method SHELXL
_refine_ls_goodness_of_fit_all 1.039
_refine_ls_goodness_of_fit_obs 1.063
_refine_ls_hydrogen_treatment constr
_refine_ls_matrix_type full
_refine_ls_number_parameters 227
_refine_ls_number_reflns 3318
_refine_ls_number_restraints 0
_refine_ls_restrained_S_all 1.099
_refine_ls_restrained_S_obs 1.063
_refine_ls_R_factor_all 0.0671
_refine_ls_R_factor_obs 0.0532
_refine_ls_shift/esd_max 0.014
_refine_ls_shift/esd_mean 0.003
_refine_ls_structure_factor_coef Fsqd
_refine_ls_weighting_details 'w = 1/[s^2^(Fo^2^)+( 0.1370P)^2^] where P=(Fo^2^+2Fc^2^)/3'
_refine_ls_weighting_scheme calc
_refine_ls_wR_factor_all 0.1892
_refine_ls_wR_factor_obs 0.1618
_reflns_number_observed 2616
_reflns_number_total 3331
_reflns_observed_criterion >2sigma(I)
_cod_data_source_file bm1241.cif
_cod_data_source_block bet
_cod_depositor_comments
;
The following automatic conversions were performed:
'_symmetry_cell_setting' value 'Monoclinic' changed to 'monoclinic'
according to '/home/saulius/struct/CIF-dictionaries/cif_core.dic'
dictionary named 'cif_core.dic' version 2.4.1 from
2010-06-29.

'_geom_bond_publ_flag' value 'Yes' changed to 'yes' according
to '/home/saulius/struct/CIF-dictionaries/cif_core.dic' dictionary named
'cif_core.dic' version 2.4.1 from 2010-06-29 (6 times).

Automatic conversion script
Id: cif_fix_enum 1527 2010-12-29 10:47:43Z saulius 

The following automatic conversions were performed:

'_exptl_absorpt_correction_type' value 'None' changed to 'none'
according to /home/saulius/struct/CIF-dictionaries/cif_core.dic
dictionary named 'cif_core.dic' version 2.4.1 from 2010-06-29.

Automatic conversion script
Id: cif_fix_values 1715 2011-07-08 13:25:40Z adriana 

The following automatic conversions were performed:

'_refine_ls_weighting_scheme' value 'calc w = 1/[s^2^(Fo^2^)+(
0.1370P)^2^] where P=(Fo^2^+2Fc^2^)/3' was changed to 'calc'. New tag
'_refine_ls_weighting_details' was created. The value of the new tag
was set to 'w = 1/[s^2^(Fo^2^)+( 0.1370P)^2^] where
P=(Fo^2^+2Fc^2^)/3'.

Automatic conversion script
Id: cif_fix_values 3143 2015-03-26 13:38:13Z robertas 
;
_cod_original_cell_volume 1763.1(4)
_cod_original_sg_symbol_H-M 'P 21/c'
_cod_database_code 2008049
_cod_database_fobs_code 2008049

loop_
_symmetry_equiv_pos_as_xyz
'x, y, z'
'-x, y+1/2, -z+1/2'
'-x, -y, -z'
'x, -y-1/2, z-1/2'

loop_
_atom_site_aniso_label
_atom_site_aniso_U_11
_atom_site_aniso_U_22
_atom_site_aniso_U_33
_atom_site_aniso_U_12
_atom_site_aniso_U_13
_atom_site_aniso_U_23
N1 0.1117(14) 0.0711(10) 0.0530(8) -0.0212(9) 0.0041(8) 0.0070(7)
C2 0.0873(12) 0.0531(9) 0.0623(10) -0.0098(9) 0.0057(9) 0.0035(8)
C3 0.0535(8) 0.0493(8) 0.0562(9) -0.0092(6) 0.0054(6) -0.0007(7)
C4 0.0510(9) 0.0561(10) 0.0897(13) -0.0027(7) -0.0035(8) -0.0059(9)
C5 0.0557(10) 0.0654(12) 0.128(2) 0.0006(9) 0.0028(11) -0.0279(13)
C6 0.0660(12) 0.083(2) 0.112(2) -0.0167(10) 0.0214(11) -0.0403(14)
C7 0.0752(12) 0.102(2) 0.0720(12) -0.0322(12) 0.0196(10) -0.0270(11)
C8 0.0672(10) 0.0664(11) 0.0611(10) -0.0220(8) 0.0122(8) -0.0072(8)
C9 0.0480(8) 0.0555(9) 0.0628(10) -0.0117(7) 0.0052(7) -0.0073(7)
N1' 0.0492(8) 0.0819(11) 0.0822(11) -0.0168(7) -0.0022(7) 0.0146(8)
C2' 0.0583(10) 0.0765(12) 0.0692(11) -0.0136(9) -0.0056(8) 0.0134(9)
C3' 0.0521(8) 0.0515(8) 0.0550(8) -0.0071(6) 0.0019(6) -0.0020(7)
C4' 0.0568(9) 0.0477(8) 0.0687(10) 0.0012(7) -0.0012(7) -0.0049(7)
C5' 0.0835(13) 0.0525(9) 0.0743(12) 0.0079(9) -0.0072(10) 0.0030(8)
C6' 0.0979(15) 0.0534(10) 0.0743(12) 0.0052(10) 0.0135(10) 0.0130(9)
C7' 0.0753(12) 0.0565(10) 0.0790(12) -0.0065(9) 0.0180(9) 0.0085(9)
C8' 0.0562(9) 0.0537(9) 0.0657(10) -0.0060(7) 0.0086(7) -0.0004(7)
C9' 0.0523(8) 0.0428(8) 0.0558(8) -0.0030(6) 0.0053(6) -0.0064(6)
C10 0.0483(8) 0.0513(8) 0.0540(8) -0.0072(6) 0.0021(6) -0.0008(6)
C11 0.0608(9) 0.0545(9) 0.0510(8) -0.0081(7) 0.0040(6) -0.0053(7)
C12 0.0691(11) 0.0628(11) 0.0793(12) -0.0146(9) 0.0083(9) -0.0121(9)
C13 0.095(2) 0.0688(13) 0.098(2) -0.0295(12) 0.0129(12) -0.0171(12)
C14 0.118(2) 0.0573(12) 0.092(2) -0.0079(12) 0.0173(14) -0.0140(11)
C15 0.093(2) 0.0689(13) 0.115(2) 0.0069(12) 0.0211(14) -0.0212(13)
C16 0.0683(12) 0.0676(12) 0.0947(15) -0.0052(9) 0.0131(10) -0.0143(10)

loop_
_atom_site_label
_atom_site_fract_x
_atom_site_fract_y
_atom_site_fract_z
_atom_site_U_iso_or_equiv
_atom_site_thermal_displace_type
_atom_site_calc_flag
_atom_site_refinement_flags
_atom_site_occupancy
_atom_site_disorder_group
_atom_site_type_symbol
N1 0.7512(2) 0.2724(2) -0.14979(9) 0.0787(5) Uani d . 1 . N
H1 0.7349(2) 0.3144(2) -0.19195(9) 0.094 Uiso calc R 1 . H
C2 0.7426(2) 0.3288(2) -0.07981(11) 0.0676(5) Uani d . 1 . C
H2 0.7200(2) 0.4194(2) -0.07082(11) 0.081 Uiso calc R 1 . H
C3 0.7715(2) 0.2344(2) -0.02572(9) 0.0529(4) Uani d . 1 . C
C4 0.8374(2) -0.0222(2) -0.04090(13) 0.0660(5) Uani d . 1 . C
H4 0.8465(2) -0.0441(2) 0.01011(13) 0.079 Uiso calc R 1 . H
C5 0.8580(2) -0.1197(2) -0.0951(2) 0.0832(7) Uani d . 1 . C
H5 0.8799(2) -0.2086(2) -0.0801(2) 0.100 Uiso calc R 1 . H
C6 0.8466(2) -0.0880(3) -0.1714(2) 0.0865(7) Uani d . 1 . C
H6 0.8621(2) -0.1560(3) -0.2064(2) 0.104 Uiso calc R 1 . H
C7 0.8133(2) 0.0400(3) -0.19625(13) 0.0822(7) Uani d . 1 . C
H7 0.8064(2) 0.0608(3) -0.24743(13) 0.099 Uiso calc R 1 . H
C8 0.7898(2) 0.1394(2) -0.14200(11) 0.0645(5) Uani d . 1 . C
C9 0.8024(2) 0.1112(2) -0.06471(9) 0.0554(4) Uani d . 1 . C
N1' 0.48177(15) 0.0621(2) 0.11606(10) 0.0714(5) Uani d . 1 . N
H1' 0.39967(15) 0.0408(2) 0.11210(10) 0.086 Uiso calc R 1 . H
C2' 0.5428(2) 0.1486(2) 0.06893(11) 0.0685(5) Uani d . 1 . C
H2' 0.5018(2) 0.1913(2) 0.02684(11) 0.082 Uiso calc R 1 . H
C3' 0.6719(2) 0.1631(2) 0.09231(9) 0.0529(4) Uani d . 1 . C
C4' 0.8050(2) 0.0394(2) 0.20295(10) 0.0580(4) Uani d . 1 . C
H4' 0.8870(2) 0.0761(2) 0.19476(10) 0.070 Uiso calc R 1 . H
C5' 0.7914(2) -0.0522(2) 0.26037(12) 0.0707(5) Uani d . 1 . C
H5' 0.8651(2) -0.0778(2) 0.29097(12) 0.085 Uiso calc R 1 . H
C6' 0.6691(2) -0.1078(2) 0.27376(12) 0.0748(6) Uani d . 1 . C
H6' 0.6628(2) -0.1685(2) 0.31369(12) 0.090 Uiso calc R 1 . H
C7' 0.5590(2) -0.0754(2) 0.22978(12) 0.0697(5) Uani d . 1 . C
H7' 0.4776(2) -0.1125(2) 0.23909(12) 0.084 Uiso calc R 1 . H
C8' 0.5721(2) 0.0152(2) 0.17035(10) 0.0583(4) Uani d . 1 . C
C9' 0.6936(2) 0.0768(2) 0.15673(9) 0.0502(4) Uani d . 1 . C
C10 0.77449(15) 0.2516(2) 0.05836(9) 0.0513(4) Uani d . 1 . C
H10 0.86040(15) 0.2179(2) 0.07871(9) 0.062 Uiso calc R 1 . H
C11 0.7684(2) 0.4031(2) 0.07932(9) 0.0554(4) Uani d . 1 . C
C12 0.8827(2) 0.4804(2) 0.08182(12) 0.0703(5) Uani d . 1 . C
H12 0.9621(2) 0.4384(2) 0.07294(12) 0.084 Uiso calc R 1 . H
C13 0.8803(3) 0.6197(2) 0.09741(15) 0.0872(7) Uani d . 1 . C
H13 0.9578(3) 0.6702(2) 0.09869(15) 0.105 Uiso calc R 1 . H
C14 0.7646(3) 0.6829(2) 0.11086(14) 0.0888(7) Uani d . 1 . C
H14 0.7632(3) 0.7763(2) 0.12118(14) 0.107 Uiso calc R 1 . H
C15 0.6509(3) 0.6080(2) 0.1091(2) 0.0917(7) Uani d . 1 . C
H15 0.5720(3) 0.6506(2) 0.1184(2) 0.110 Uiso calc R 1 . H
C16 0.6527(2) 0.4693(2) 0.09353(14) 0.0765(6) Uani d . 1 . C
H16 0.5747(2) 0.4196(2) 0.09261(14) 0.092 Uiso calc R 1 . H

loop_
_atom_type_symbol
_atom_type_description
_atom_type_scat_dispersion_real
_atom_type_scat_dispersion_imag
_atom_type_scat_source
C C 0.0181 0.0091 'International Tables Vol C Tables 4.2.6.8 and 6.1.1.4'
H H 0.0000 0.0000 'International Tables Vol C Tables 4.2.6.8 and 6.1.1.4'
O O 0.0492 0.0322 'International Tables Vol C Tables 4.2.6.8 and 6.1.1.4'
N N 0.0311 0.0180 'International Tables Vol C Tables 4.2.6.8 and 6.1.1.4'

loop_
_geom_angle_atom_site_label_1
_geom_angle_atom_site_label_2
_geom_angle_atom_site_label_3
_geom_angle
_geom_angle_publ_flag
C8 N1 C2 109.1(2) yes
C8 N1 H1 125.45(11) yes
C2 N1 H1 125.45(11) yes
C3 C2 N1 110.4(2) yes
C3 C2 H2 124.80(11) ?
N1 C2 H2 124.80(11) ?
C2 C3 C9 105.8(2) ?
C2 C3 C10 128.4(2) ?
C9 C3 C10 125.77(15) ?
C5 C4 C9 118.4(2) ?
C5 C4 H4 120.8(2) ?
C9 C4 H4 120.80(11) ?
C6 C5 C4 121.5(2) ?
C6 C5 H5 119.27(14) ?
C4 C5 H5 119.3(2) ?
C7 C6 C5 121.6(2) ?
C7 C6 H6 119.22(14) ?
C5 C6 H6 119.22(14) ?
C6 C7 C8 117.6(2) ?
C6 C7 H7 121.18(14) ?
C8 C7 H7 121.2(2) ?
N1 C8 C9 107.1(2) yes
N1 C8 C7 130.8(2) yes
C9 C8 C7 122.1(2) ?
C8 C9 C4 118.8(2) ?
C8 C9 C3 107.5(2) ?
C4 C9 C3 133.6(2) ?
C2' N1' C8' 109.06(14) yes
C2' N1' H1' 125.47(10) yes
C8' N1' H1' 125.47(10) yes
C3' C2' N1' 110.4(2) yes
C3' C2' H2' 124.80(11) ?
N1' C2' H2' 124.80(10) ?
C2' C3' C9' 106.04(15) ?
C2' C3' C10 128.2(2) ?
C9' C3' C10 125.77(14) ?
C5' C4' C9' 119.1(2) ?
C5' C4' H4' 120.45(12) ?
C9' C4' H4' 120.45(10) ?
C4' C5' C6' 121.3(2) ?
C4' C5' H5' 119.37(12) ?
C6' C5' H5' 119.37(12) ?
C7' C6' C5' 121.5(2) ?
C7' C6' H6' 119.24(12) ?
C5' C6' H6' 119.24(12) ?
C6' C7' C8' 117.7(2) ?
C6' C7' H7' 121.14(12) ?
C8' C7' H7' 121.14(11) ?
N1' C8' C7' 130.8(2) yes
N1' C8' C9' 107.0(2) yes
C7' C8' C9' 122.2(2) ?
C8' C9' C3' 107.51(14) ?
C8' C9' C4' 118.1(2) ?
C3' C9' C4' 134.3(2) ?
C3 C10 C3' 111.52(13) ?
C3 C10 C11 110.64(13) ?
C3' C10 C11 114.46(13) ?
C3 C10 H10 106.57(9) ?
C3' C10 H10 106.57(9) ?
C11 C10 H10 106.57(9) ?
C16 C11 C12 117.7(2) ?
C16 C11 C10 123.2(2) ?
C12 C11 C10 119.1(2) ?
C11 C12 C13 120.9(2) ?
C11 C12 H12 119.56(12) ?
C13 C12 H12 119.56(14) ?
C14 C13 C12 120.3(2) ?
C14 C13 H13 119.85(13) ?
C12 C13 H13 119.85(14) ?
C13 C14 C15 119.6(2) ?
C13 C14 H14 120.19(13) ?
C15 C14 H14 120.19(14) ?
C14 C15 C16 120.3(2) ?
C14 C15 H15 119.85(14) ?
C16 C15 H15 119.85(14) ?
C11 C16 C15 121.2(2) ?
C11 C16 H16 119.39(11) ?
C15 C16 H16 119.39(14) ?

loop_
_geom_bond_atom_site_label_1
_geom_bond_atom_site_label_2
_geom_bond_site_symmetry_2
_geom_bond_distance
_geom_bond_publ_flag
N1 C8 . 1.360(3) yes
N1 C2 . 1.369(3) yes
N1 H1 . 0.86 yes
C2 C3 . 1.349(2) ?
C2 H2 . 0.93 ?
C3 C9 . 1.434(2) ?
C3 C10 . 1.502(2) ?
C4 C5 . 1.380(3) ?
C4 C9 . 1.407(3) ?
C4 H4 . 0.93 ?
C5 C6 . 1.389(4) ?
C5 H5 . 0.93 ?
C6 C7 . 1.360(4) ?
C6 H6 . 0.93 ?
C7 C8 . 1.401(3) ?
C7 H7 . 0.93 ?
C8 C9 . 1.399(3) ?
N1' C2' . 1.369(2) yes
N1' C8' . 1.365(2) yes
N1' H1' . 0.86 yes
C2' C3' . 1.358(2) ?
C2' H2' . 0.93 ?
C3' C9' . 1.426(2) ?
C3' C10 . 1.513(2) ?
C4' C5' . 1.371(3) ?
C4' C9' . 1.402(2) ?
C4' H4' . 0.93 ?
C5' C6' . 1.394(3) ?
C5' H5' . 0.93 ?
C6' C7' . 1.359(3) ?
C6' H6' . 0.93 ?
C7' C8' . 1.392(3) ?
C7' H7' . 0.93 ?
C8' C9' . 1.412(2) ?
C10 C11 . 1.527(2) ?
C10 H10 . 0.98 ?
C11 C16 . 1.383(3) ?
C11 C12 . 1.386(3) ?
C12 C13 . 1.388(3) ?
C12 H12 . 0.93 ?
C13 C14 . 1.366(4) ?
C13 H13 . 0.93 ?
C14 C15 . 1.369(3) ?
C14 H14 . 0.93 ?
C15 C16 . 1.381(3) ?
C15 H15 . 0.93 ?
C16 H16 . 0.93 ?

loop_
_geom_hbond_atom_site_label_D
_geom_hbond_atom_site_label_H
_geom_hbond_atom_site_label_A
_geom_hbond_site_symmetry_A
_geom_hbond_distance_DH
_geom_hbond_distance_HA
_geom_hbond_distance_DA
_geom_hbond_angle_DHA
N1' H1' Cg1 3_655 0.86 2.35 3.211(2) 172
N1 H1 Cg2 4_565 0.86 2.60 3.4010(10) 158

loop_
_geom_torsion_atom_site_label_1
_geom_torsion_atom_site_label_2
_geom_torsion_atom_site_label_3
_geom_torsion_atom_site_label_4
_geom_torsion
_geom_torsion_publ_flag
C8 N1 C2 C3 -1.6(2) ?
N1 C2 C3 C9 1.0(2) ?
N1 C2 C3 C10 179.9(2) ?
C9 C4 C5 C6 0.9(3) ?
C4 C5 C6 C7 -0.7(3) ?
C5 C6 C7 C8 -0.4(3) ?
C2 N1 C8 C9 1.5(2) ?
C2 N1 C8 C7 -179.5(2) ?
C6 C7 C8 N1 -177.5(2) ?
C6 C7 C8 C9 1.4(3) ?
N1 C8 C9 C4 177.9(2) ?
C7 C8 C9 C4 -1.3(3) ?
N1 C8 C9 C3 -0.9(2) ?
C7 C8 C9 C3 180.0(2) ?
C5 C4 C9 C8 0.1(2) ?
C5 C4 C9 C3 178.4(2) ?
C2 C3 C9 C8 -0.1(2) ?
C10 C3 C9 C8 -178.99(14) ?
C2 C3 C9 C4 -178.6(2) ?
C10 C3 C9 C4 2.5(3) ?
C8' N1' C2' C3' -1.8(2) ?
N1' C2' C3' C9' 1.9(2) ?
N1' C2' C3' C10 -178.1(2) ?
C9' C4' C5' C6' -0.4(3) ?
C4' C5' C6' C7' 1.1(3) ?
C5' C6' C7' C8' 0.2(3) ?
C2' N1' C8' C7' -178.9(2) ?
C2' N1' C8' C9' 0.8(2) ?
C6' C7' C8' N1' 177.4(2) ?
C6' C7' C8' C9' -2.4(3) ?
N1' C8' C9' C3' 0.3(2) ?
C7' C8' C9' C3' -179.9(2) ?
N1' C8' C9' C4' -176.7(2) ?
C7' C8' C9' C4' 3.1(3) ?
C2' C3' C9' C8' -1.4(2) ?
C10 C3' C9' C8' 178.68(15) ?
C2' C3' C9' C4' 175.0(2) ?
C10 C3' C9' C4' -4.9(3) ?
C5' C4' C9' C8' -1.6(2) ?
C5' C4' C9' C3' -177.7(2) ?
C2 C3 C10 C3' 116.3(2) ?
C9 C3 C10 C3' -65.0(2) ?
C2 C3 C10 C11 -12.3(2) ?
C9 C3 C10 C11 166.41(15) yes
C2' C3' C10 C3 -47.4(2) ?
C9' C3' C10 C3 132.5(2) ?
C2' C3' C10 C11 79.1(2) ?
C9' C3' C10 C11 -101.0(2) yes
C3 C10 C11 C16 96.1(2) ?
C3' C10 C11 C16 -30.9(2) ?
C3 C10 C11 C12 -81.5(2) ?
C3' C10 C11 C12 151.5(2) ?
C16 C11 C12 C13 -0.6(3) ?
C10 C11 C12 C13 177.2(2) ?
C11 C12 C13 C14 0.2(4) ?
C12 C13 C14 C15 0.2(4) ?
C13 C14 C15 C16 -0.2(4) ?
C12 C11 C16 C15 0.5(3) ?
C10 C11 C16 C15 -177.1(2) ?
C14 C15 C16 C11 -0.1(4) ?

loop_
_cod_related_entry_id
_cod_related_entry_database
_cod_related_entry_code
1 ChemSpider 8120649
